data_1543628
loop_
_publ_author_name
'Xu, Lun'
'Liu, Fengyi'
'Xu, Li-Wen'
'Gao, Ziwei'
'Zhao, Yu-Ming'

_publ_section_title
;
 A Total Synthesis of Paeoveitol.
;
_journal_issue 15
_journal_name_full 'Organic letters'
_journal_page_first 3698
_journal_page_last 3701
_journal_paper_doi 10.1021/acs.orglett.6b01736
_journal_volume 18
_journal_year 2016
_chemical_formula_sum 'C24 H22 O5 S'
_chemical_formula_weight 422.47
_space_group_crystal_system triclinic
_space_group_IT_number 2
_space_group_name_Hall '-P 1'
_space_group_name_H-M_alt 'P -1'
_symmetry_space_group_name_Hall '-P 1'
_symmetry_space_group_name_H-M 'P -1'
_atom_sites_solution_hydrogens geom
_audit_creation_method SHELXL-2014/7
_cell_angle_alpha 67.4450(10)
_cell_angle_beta 72.9880(10)
_cell_angle_gamma 70.3200(10)
_cell_formula_units_Z 2
_cell_length_a 10.0910(3)
_cell_length_b 10.4061(3)
_cell_length_c 11.4027(3)
_cell_measurement_reflns_used 4167
_cell_measurement_temperature 153(2)
_cell_measurement_theta_max 27.215
_cell_measurement_theta_min 2.249
_cell_volume 1022.65(5)
_computing_cell_refinement 'APEX2 (Bruker, 2010); SAINT (Bruker, 2009)'
_computing_data_collection 'APEX2 (Bruker, 2010)'
_computing_data_reduction 'SAINT (Bruker, 2009);XPREP(Sheldrick,2008)'
_computing_structure_refinement 'SHELXL-2014/7 (Sheldrick, 2014)'
_computing_structure_solution 'SHELXL-2014/7 (Sheldrick, 2014)'
_diffrn_ambient_temperature 153(2)
_diffrn_measured_fraction_theta_full 0.988
_diffrn_measured_fraction_theta_max 0.987
_diffrn_measurement_device_type 'Bruker D8 Request'
_diffrn_measurement_method 'phi and omega scans'
_diffrn_radiation_type MoK\a
_diffrn_radiation_wavelength 0.71073
_diffrn_reflns_av_R_equivalents 0.0217
_diffrn_reflns_av_unetI/netI 0.0125
_diffrn_reflns_Laue_measured_fraction_full 0.988
_diffrn_reflns_Laue_measured_fraction_max 0.987
_diffrn_reflns_limit_h_max 12
_diffrn_reflns_limit_h_min -12
_diffrn_reflns_limit_k_max 13
_diffrn_reflns_limit_k_min -13
_diffrn_reflns_limit_l_max 14
_diffrn_reflns_limit_l_min -14
_diffrn_reflns_number 32260
_diffrn_reflns_point_group_measured_fraction_full 0.988
_diffrn_reflns_point_group_measured_fraction_max 0.987
_diffrn_reflns_theta_full 25.242
_diffrn_reflns_theta_max 26.458
_diffrn_reflns_theta_min 2.191
_exptl_absorpt_coefficient_mu 0.192
_exptl_crystal_colour colorous
_exptl_crystal_density_diffrn 1.372
_exptl_crystal_description needle
_exptl_crystal_F_000 444
_refine_diff_density_max 0.575
_refine_diff_density_min -0.479
_refine_diff_density_rms 0.048
_refine_ls_extinction_method none
_refine_ls_goodness_of_fit_ref 1.047
_refine_ls_hydrogen_treatment constr
_refine_ls_matrix_type full
_refine_ls_number_parameters 271
_refine_ls_number_reflns 4167
_refine_ls_number_restraints 0
_refine_ls_restrained_S_all 1.047
_refine_ls_R_factor_all 0.0391
_refine_ls_R_factor_gt 0.0373
_refine_ls_shift/su_max 0.000
_refine_ls_shift/su_mean 0.000
_refine_ls_structure_factor_coef Fsqd
_refine_ls_weighting_details 'w=1/[\s^2^(Fo^2^)+(0.0477P)^2^+0.7217P] where P=(Fo^2^+2Fc^2^)/3'
_refine_ls_weighting_scheme calc
_refine_ls_wR_factor_gt 0.0991
_refine_ls_wR_factor_ref 0.1009
_reflns_Friedel_coverage 0.000
_reflns_number_gt 3934
_reflns_number_total 4167
_reflns_threshold_expression 'I > 2\s(I)'
_cod_data_source_file ol6b01736_si_002.cif
_cod_data_source_block 1
_cod_depositor_comments 'Adding full bibliography for 1543628--1543629.cif.'
_cod_database_code 1543628
_shelx_shelxl_version_number 2014/7
_shelx_space_group_comment
;
The symmetry employed for this shelxl refinement is uniquely defined
by the following loop, which should always be used as a source of
symmetry information in preference to the above space-group names.
They are only intended as comments.
;

loop_
_space_group_symop_operation_xyz
'x, y, z'
'-x, -y, -z'

loop_
_atom_site_label
_atom_site_type_symbol
_atom_site_fract_x
_atom_site_fract_y
_atom_site_fract_z
_atom_site_U_iso_or_equiv
_atom_site_adp_type
_atom_site_occupancy
_atom_site_site_symmetry_order
_atom_site_calc_flag
_atom_site_refinement_flags_posn
_atom_site_refinement_flags_adp
S1 S 0.27387(4) 0.63259(4) 0.39596(3) 0.02029(11) Uani 1 1 d . .
O3 O 0.32349(11) 0.67636(11) 0.24393(9) 0.0215(2) Uani 1 1 d . .
O4 O 0.48031(11) 0.67484(12) -0.14360(10) 0.0241(2) Uani 1 1 d . .
O5 O 0.21285(10) 0.87056(10) 0.02800(9) 0.0194(2) Uani 1 1 d . .
O1 O 0.26042(12) 0.48809(11) 0.44504(11) 0.0283(3) Uani 1 1 d . .
O2 O 0.37228(12) 0.66932(13) 0.43738(10) 0.0293(3) Uani 1 1 d . .
C7 C 0.25450(16) 0.63597(15) 0.17270(13) 0.0208(3) Uani 1 1 d . .
H7A H 0.1496 0.6569 0.2045 0.025 Uiso 1 1 calc R U
H7B H 0.2915 0.5319 0.1834 0.025 Uiso 1 1 calc R U
C8 C 0.10275(15) 0.74870(15) 0.41723(13) 0.0202(3) Uani 1 1 d . .
C9 C 0.26082(15) 0.97695(14) -0.07865(13) 0.0176(3) Uani 1 1 d . .
C10 C 0.50468(15) 0.83318(16) -0.04332(14) 0.0218(3) Uani 1 1 d . .
H10A H 0.4908 0.8430 0.0436 0.026 Uiso 1 1 calc R U
C11 C 0.45218(15) 0.70321(15) -0.02140(13) 0.0203(3) Uani 1 1 d . .
H11A H 0.5051 0.6174 0.0408 0.024 Uiso 1 1 calc R U
C12 C -0.14408(17) 0.78597(18) 0.52010(15) 0.0273(3) Uani 1 1 d . .
H12A H -0.2209 0.7487 0.5792 0.033 Uiso 1 1 calc R U
C13 C 0.20631(17) 1.20738(16) -0.23721(15) 0.0265(3) Uani 1 1 d . .
H13A H 0.1383 1.2903 -0.2767 0.032 Uiso 1 1 calc R U
C14 C 0.08164(17) 0.89535(17) 0.35054(15) 0.0266(3) Uani 1 1 d . .
H14A H 0.1591 0.9328 0.2931 0.032 Uiso 1 1 calc R U
C15 C 0.35148(18) 1.19896(17) -0.28083(15) 0.0275(3) Uani 1 1 d . .
H15A H 0.3828 1.2755 -0.3506 0.033 Uiso 1 1 calc R U
C16 C 0.40743(15) 0.96584(15) -0.11910(13) 0.0192(3) Uani 1 1 d . .
C17 C 0.28877(15) 0.72393(14) 0.03196(13) 0.0184(3) Uani 1 1 d . .
C18 C -0.00930(17) 0.69322(16) 0.50253(14) 0.0243(3) Uani 1 1 d . .
H18A H 0.0060 0.5931 0.5483 0.029 Uiso 1 1 calc R U
C19 C 0.15945(16) 1.09528(15) -0.13601(14) 0.0215(3) Uani 1 1 d . .
H19A H 0.0601 1.0999 -0.1069 0.026 Uiso 1 1 calc R U
C20 C -0.05355(18) 0.98557(17) 0.36899(16) 0.0290(3) Uani 1 1 d . .
H20A H -0.0685 1.0858 0.3238 0.035 Uiso 1 1 calc R U
C21 C 0.24290(16) 0.67594(15) -0.05546(13) 0.0203(3) Uani 1 1 d . .
C22 C -0.16861(17) 0.93209(17) 0.45294(15) 0.0261(3) Uani 1 1 d . .
C23 C 0.45125(16) 1.07825(17) -0.22226(15) 0.0241(3) Uani 1 1 d . .
H23A H 0.5506 1.0725 -0.2531 0.029 Uiso 1 1 calc R U
C24 C 0.35866(16) 0.65078(15) -0.15277(14) 0.0215(3) Uani 1 1 d . .
C25 C 0.66451(17) 0.8112(2) -0.09974(17) 0.0323(4) Uani 1 1 d . .
H25A H 0.7179 0.7228 -0.0438 0.049 Uiso 1 1 calc R U
H25B H 0.6827 0.8033 -0.1863 0.049 Uiso 1 1 calc R U
H25C H 0.6957 0.8934 -0.1054 0.049 Uiso 1 1 calc R U
C26 C 0.11197(17) 0.65758(17) -0.05242(15) 0.0257(3) Uani 1 1 d . .
H26A H 0.0316 0.6769 0.0127 0.031 Uiso 1 1 calc R U
C27 C 0.35057(18) 0.60451(16) -0.24861(15) 0.0271(3) Uani 1 1 d . .
H27A H 0.4305 0.5880 -0.3150 0.033 Uiso 1 1 calc R U
C28 C 0.2196(2) 0.58344(17) -0.24276(15) 0.0301(4) Uani 1 1 d . .
H28A H 0.2106 0.5498 -0.3059 0.036 Uiso 1 1 calc R U
C29 C 0.10127(19) 0.61019(18) -0.14725(16) 0.0308(4) Uani 1 1 d . .
H29A H 0.0129 0.5961 -0.1468 0.037 Uiso 1 1 calc R U
C30 C -0.31675(19) 1.0303(2) 0.46549(19) 0.0371(4) Uani 1 1 d . .
H30A H -0.3134 1.1290 0.4114 0.056 Uiso 1 1 calc R U
H30B H -0.3802 0.9990 0.4373 0.056 Uiso 1 1 calc R U
H30C H -0.3533 1.0271 0.5560 0.056 Uiso 1 1 calc R U

loop_
_atom_site_aniso_label
_atom_site_aniso_U_11
_atom_site_aniso_U_22
_atom_site_aniso_U_33
_atom_site_aniso_U_23
_atom_site_aniso_U_13
_atom_site_aniso_U_12
S1 0.02283(19) 0.02234(19) 0.01380(18) -0.00360(13) -0.00227(13) -0.00691(14)
O3 0.0238(5) 0.0264(5) 0.0143(5) -0.0057(4) -0.0008(4) -0.0094(4)
O4 0.0230(5) 0.0280(6) 0.0204(5) -0.0124(4) -0.0005(4) -0.0031(4)
O5 0.0196(5) 0.0156(5) 0.0187(5) -0.0056(4) 0.0014(4) -0.0034(4)
O1 0.0333(6) 0.0213(5) 0.0229(5) -0.0011(4) -0.0035(4) -0.0061(4)
O2 0.0276(6) 0.0415(7) 0.0219(5) -0.0105(5) -0.0053(4) -0.0114(5)
C7 0.0265(7) 0.0206(7) 0.0160(7) -0.0059(5) -0.0027(5) -0.0078(6)
C8 0.0228(7) 0.0220(7) 0.0171(6) -0.0074(5) -0.0019(5) -0.0074(6)
C9 0.0214(7) 0.0171(6) 0.0160(6) -0.0067(5) -0.0017(5) -0.0067(5)
C10 0.0190(7) 0.0269(7) 0.0194(7) -0.0080(6) -0.0039(5) -0.0048(6)
C11 0.0206(7) 0.0209(7) 0.0160(6) -0.0067(5) -0.0028(5) -0.0006(5)
C12 0.0258(8) 0.0328(8) 0.0257(8) -0.0129(6) 0.0033(6) -0.0130(6)
C13 0.0312(8) 0.0194(7) 0.0269(8) -0.0040(6) -0.0098(6) -0.0041(6)
C14 0.0281(8) 0.0235(7) 0.0261(8) -0.0053(6) 0.0001(6) -0.0115(6)
C15 0.0343(8) 0.0237(7) 0.0233(7) -0.0028(6) -0.0027(6) -0.0134(6)
C16 0.0207(7) 0.0211(7) 0.0185(7) -0.0086(5) -0.0033(5) -0.0060(5)
C17 0.0208(7) 0.0148(6) 0.0170(6) -0.0048(5) -0.0021(5) -0.0029(5)
C18 0.0292(8) 0.0235(7) 0.0204(7) -0.0060(6) -0.0003(6) -0.0116(6)
C19 0.0209(7) 0.0201(7) 0.0242(7) -0.0082(6) -0.0045(5) -0.0043(5)
C20 0.0336(8) 0.0210(7) 0.0308(8) -0.0078(6) -0.0041(7) -0.0072(6)
C21 0.0271(7) 0.0156(6) 0.0158(6) -0.0036(5) -0.0045(5) -0.0039(5)
C22 0.0271(8) 0.0304(8) 0.0257(8) -0.0158(6) -0.0033(6) -0.0068(6)
C23 0.0243(7) 0.0278(8) 0.0225(7) -0.0089(6) -0.0001(6) -0.0120(6)
C24 0.0267(7) 0.0160(6) 0.0178(7) -0.0034(5) -0.0052(6) -0.0019(5)
C25 0.0200(7) 0.0414(9) 0.0336(9) -0.0121(7) -0.0041(6) -0.0058(7)
C26 0.0295(8) 0.0257(8) 0.0219(7) -0.0065(6) -0.0020(6) -0.0105(6)
C27 0.0366(8) 0.0229(7) 0.0182(7) -0.0076(6) -0.0049(6) -0.0022(6)
C28 0.0475(10) 0.0256(8) 0.0215(7) -0.0076(6) -0.0113(7) -0.0103(7)
C29 0.0384(9) 0.0310(8) 0.0276(8) -0.0064(7) -0.0092(7) -0.0154(7)
C30 0.0304(9) 0.0376(10) 0.0435(10) -0.0203(8) -0.0037(7) -0.0028(7)

loop_
_atom_type_symbol
_atom_type_description
_atom_type_scat_dispersion_real
_atom_type_scat_dispersion_imag
_atom_type_scat_source
C C 0.0033 0.0016 'International Tables Vol C Tables 4.2.6.8 and 6.1.1.4'
H H 0.0000 0.0000 'International Tables Vol C Tables 4.2.6.8 and 6.1.1.4'
O O 0.0106 0.0060 'International Tables Vol C Tables 4.2.6.8 and 6.1.1.4'
S S 0.1246 0.1234 'International Tables Vol C Tables 4.2.6.8 and 6.1.1.4'

loop_
_geom_angle_atom_site_label_1
_geom_angle_atom_site_label_2
_geom_angle_atom_site_label_3
_geom_angle
O2 S1 O1 119.87(7)
O2 S1 O3 103.80(6)
O1 S1 O3 109.36(6)
O2 S1 C8 110.42(7)
O1 S1 C8 108.64(7)
O3 S1 C8 103.46(6)
C7 O3 S1 117.52(9)
C24 O4 C11 107.61(11)
C9 O5 C17 115.73(10)
O3 C7 C17 106.71(11)
C18 C8 C14 120.87(14)
C18 C8 S1 119.35(12)
C14 C8 S1 119.76(11)
C19 C9 O5 118.04(12)
C19 C9 C16 122.45(13)
O5 C9 C16 119.39(12)
C16 C10 C11 108.22(12)
C16 C10 C25 115.86(13)
C11 C10 C25 112.01(13)
O4 C11 C10 109.84(11)
O4 C11 C17 106.81(11)
C10 C11 C17 113.35(11)
C22 C12 C18 121.21(14)
C15 C13 C19 120.50(14)
C20 C14 C8 119.09(14)
C13 C15 C23 119.87(14)
C23 C16 C9 117.78(13)
C23 C16 C10 125.85(13)
C9 C16 C10 116.35(12)
O5 C17 C21 112.01(11)
O5 C17 C7 104.41(11)
C21 C17 C7 112.04(11)
O5 C17 C11 113.59(11)
C21 C17 C11 102.16(11)
C7 C17 C11 112.92(11)
C8 C18 C12 119.06(14)
C9 C19 C13 118.50(14)
C14 C20 C22 121.14(15)
C26 C21 C24 120.37(14)
C26 C21 C17 131.10(13)
C24 C21 C17 108.52(13)
C12 C22 C20 118.61(15)
C12 C22 C30 120.96(15)
C20 C22 C30 120.39(15)
C15 C23 C16 120.89(14)
O4 C24 C27 123.94(14)
O4 C24 C21 113.64(13)
C27 C24 C21 122.42(15)
C21 C26 C29 118.33(15)
C24 C27 C28 116.61(15)
C27 C28 C29 122.00(15)
C26 C29 C28 120.24(16)

loop_
_geom_bond_atom_site_label_1
_geom_bond_atom_site_label_2
_geom_bond_distance
S1 O2 1.4226(11)
S1 O1 1.4283(11)
S1 O3 1.5821(10)
S1 C8 1.7535(15)
O3 C7 1.4530(17)
O4 C24 1.3722(18)
O4 C11 1.4618(16)
O5 C9 1.3866(16)
O5 C17 1.4481(16)
C7 C17 1.5147(19)
C8 C18 1.387(2)
C8 C14 1.392(2)
C9 C19 1.384(2)
C9 C16 1.393(2)
C10 C16 1.511(2)
C10 C11 1.523(2)
C10 C25 1.525(2)
C11 C17 1.5524(19)
C12 C22 1.387(2)
C12 C18 1.388(2)
C13 C15 1.386(2)
C13 C19 1.391(2)
C14 C20 1.381(2)
C15 C23 1.391(2)
C16 C23 1.391(2)
C17 C21 1.5050(19)
C20 C22 1.397(2)
C21 C26 1.386(2)
C21 C24 1.387(2)
C22 C30 1.503(2)
C24 C27 1.384(2)
C26 C29 1.392(2)
C27 C28 1.390(2)
C28 C29 1.392(2)
